data_8104726
loop_
_publ_author_name
'Li, Fenfang'
'Liu, Xiuping'

_publ_section_title
;
 Crystal structure of
 bis{tetraaqua-[\m3-1-(4-carboxylatophenyl)-5-methyl-1H-pyrazole-3-carboxylate-\k4
 N,O,O&#x2032;,O&#x2033;] [\m2-1-methyl-1H-pyrazole-3,5-dicarboxylate-\k3
 N,O:O]dicobalt(II)} dihydrate, C36H44Co4N8O26
;
_journal_issue 4
_journal_name_full 'Zeitschrift f\"ur Kristallographie - New Crystal Structures'
_journal_page_first 831
_journal_page_last 833
_journal_paper_doi 10.1515/ncrs-2021-0080
_journal_volume 236
_journal_year 2021
_chemical_formula_sum 'C36 H44 Co4 N8 O26'
_chemical_formula_weight 1240.51
_space_group_crystal_system triclinic
_space_group_IT_number 2
_space_group_name_Hall '-P 1'
_space_group_name_H-M_alt 'P -1'
_atom_sites_solution_hydrogens mixed
_cell_angle_alpha 86.262(2)
_cell_angle_beta 89.642(2)
_cell_angle_gamma 84.726(2)
_cell_formula_units_Z 1
_cell_length_a 6.6434(4)
_cell_length_b 9.3788(5)
_cell_length_c 18.5581(10)
_cell_measurement_reflns_used 9874
_cell_measurement_temperature 298(2)
_cell_measurement_theta_max 28.29
_cell_measurement_theta_min 3.00
_cell_volume 1148.96(11)
_computing_cell_refinement 'SAINT  (Bruker, 2009)[1]'
_computing_data_collection 'SMART  (Bruker, 2002)[1]'
_computing_data_reduction 'SAINT  (Bruker, 2009)[1]'
_computing_molecular_graphics 'Bruker SHELXTL'
_computing_publication_material 'Bruker SHELXTL'
_computing_structure_refinement 'SHELXL-2014/7 (Sheldrick, 2014)[4]'
_computing_structure_solution 'SHELXS-97 (Sheldrick, 2008)[2-3]'
_diffrn_ambient_temperature 298(2)
_diffrn_detector_area_resol_mean '\w scans'
_diffrn_measured_fraction_theta_full 0.997
_diffrn_measured_fraction_theta_max 0.997
_diffrn_measurement_device_type 'CCD area detector'
_diffrn_measurement_method 'phi and omega scans'
_diffrn_radiation_type MoK\a
_diffrn_radiation_wavelength 0.71073
_diffrn_reflns_av_R_equivalents 0.0219
_diffrn_reflns_av_unetI/netI 0.0162
_diffrn_reflns_Laue_measured_fraction_full 0.997
_diffrn_reflns_Laue_measured_fraction_max 0.997
_diffrn_reflns_limit_h_max 7
_diffrn_reflns_limit_h_min -7
_diffrn_reflns_limit_k_max 11
_diffrn_reflns_limit_k_min -11
_diffrn_reflns_limit_l_max 22
_diffrn_reflns_limit_l_min -22
_diffrn_reflns_number 20297
_diffrn_reflns_point_group_measured_fraction_full 0.997
_diffrn_reflns_point_group_measured_fraction_max 0.997
_diffrn_reflns_theta_full 25.046
_diffrn_reflns_theta_max 25.046
_diffrn_reflns_theta_min 2.999
_diffrn_source 'fine-focus sealed tube'
_exptl_absorpt_coefficient_mu 1.522
_exptl_absorpt_correction_T_max 0.746
_exptl_absorpt_correction_T_min 0.630
_exptl_absorpt_correction_type multi-scan
_exptl_absorpt_process_details sadabs
_exptl_crystal_colour red
_exptl_crystal_density_diffrn 1.793
_exptl_crystal_description block
_exptl_crystal_F_000 632
_exptl_crystal_size_max 0.20
_exptl_crystal_size_mid 0.10
_exptl_crystal_size_min 0.10
_refine_diff_density_max 0.372
_refine_diff_density_min -0.544
_refine_diff_density_rms 0.055
_refine_ls_extinction_coef 0.0107(10)
_refine_ls_extinction_expression Fc^*^=kFc[1+0.001xFc^2^\l^3^/sin(2\q)]^-1/4^
_refine_ls_extinction_method 'SHELXL-2014/7 (Sheldrick 2014'
_refine_ls_goodness_of_fit_ref 1.268
_refine_ls_hydrogen_treatment mixed
_refine_ls_matrix_type full
_refine_ls_number_parameters 362
_refine_ls_number_reflns 4047
_refine_ls_number_restraints 6
_refine_ls_restrained_S_all 1.275
_refine_ls_R_factor_all 0.0302
_refine_ls_R_factor_gt 0.0258
_refine_ls_shift/su_max 0.010
_refine_ls_shift/su_mean 0.000
_refine_ls_structure_factor_coef Fsqd
_refine_ls_weighting_details 'w=1/[\s^2^(Fo^2^)+(0.0248P)^2^+0.6963P] where P=(Fo^2^+2Fc^2^)/3'
_refine_ls_weighting_scheme calc
_refine_ls_wR_factor_gt 0.0659
_refine_ls_wR_factor_ref 0.0679
_reflns_Friedel_coverage 0.000
_reflns_Friedel_fraction_full .
_reflns_Friedel_fraction_max .
_reflns_number_gt 3625
_reflns_number_total 4047
_reflns_threshold_expression 'I > 2\s(I)'
_cod_data_source_file suppl_j_ncrs-2021-0080_suppl.cif
_cod_data_source_block lff249-2
_cod_database_code 8104726
_shelx_space_group_comment
;
The symmetry employed for this shelxl refinement is uniquely defined
by the following loop, which should always be used as a source of
symmetry information in preference to the above space-group names.
They are only intended as comments.
;
_shelx_estimated_absorpt_t_min 0.641
_shelx_estimated_absorpt_t_max 0.747

loop_
_space_group_symop_operation_xyz
'x, y, z'
'-x, -y, -z'

loop_
_atom_site_label
_atom_site_type_symbol
_atom_site_fract_x
_atom_site_fract_y
_atom_site_fract_z
_atom_site_U_iso_or_equiv
_atom_site_adp_type
_atom_site_occupancy
_atom_site_site_symmetry_order
_atom_site_calc_flag
_atom_site_refinement_flags_posn
_atom_site_refinement_flags_adp
_atom_site_refinement_flags_occupancy
_atom_site_disorder_assembly
_atom_site_disorder_group
Co1 Co 0.66778(4) 0.97162(3) 0.78788(2) 0.01982(10) Uani 1 1 d . . . . .
Co2 Co 0.35973(4) 0.82898(3) 0.67826(2) 0.02136(11) Uani 1 1 d . . . . .
N1 N 0.6016(3) 1.28006(19) 0.86620(9) 0.0225(4) Uani 1 1 d . . . . .
N2 N 0.5469(3) 1.17501(19) 0.82572(9) 0.0218(4) Uani 1 1 d . . . . .
N3 N 0.4444(3) 0.61450(18) 0.65212(9) 0.0218(4) Uani 1 1 d . . . . .
N4 N 0.3857(3) 0.51414(19) 0.61090(10) 0.0228(4) Uani 1 1 d . . . . .
O1 O 0.3899(2) 1.01804(15) 0.73253(8) 0.0250(3) Uani 1 1 d . . . . .
O2 O 0.1498(2) 1.19325(17) 0.69983(10) 0.0347(4) Uani 1 1 d . . . . .
O3 O 0.9426(2) 0.94360(17) 0.84150(8) 0.0259(3) Uani 1 1 d . . . . .
O4 O 0.6853(2) 0.85687(18) 0.89722(8) 0.0300(4) Uani 1 1 d . . . . .
O5 O 0.6376(2) 0.78030(15) 0.73479(8) 0.0230(3) Uani 1 1 d . . . . .
O6 O 0.8945(2) 0.60952(17) 0.75290(10) 0.0372(4) Uani 1 1 d . . . . .
O7 O 0.6324(3) 0.16567(16) 0.58259(9) 0.0354(4) Uani 1 1 d . . . . .
O8 O 0.3871(3) 0.28348(19) 0.51632(9) 0.0420(5) Uani 1 1 d . . . . .
O9 O 0.8147(3) 1.05724(18) 0.69944(9) 0.0272(4) Uani 1 1 d . . . . .
H9A H 0.755(4) 1.099(3) 0.6636(16) 0.041 Uiso 1 1 d . U . . .
H9B H 0.910(5) 1.100(3) 0.7041(15) 0.041 Uiso 1 1 d . U . . .
O10 O 0.4990(3) 0.9012(2) 0.58680(10) 0.0419(5) Uani 1 1 d . . . . .
H10A H 0.525(5) 0.983(4) 0.5791(18) 0.063 Uiso 1 1 d . U . . .
H10B H 0.534(5) 0.853(4) 0.5557(18) 0.063 Uiso 1 1 d . U . . .
O11 O 0.0800(3) 0.8644(2) 0.62734(12) 0.0458(5) Uani 1 1 d . . . . .
H11A H 0.080(6) 0.881(4) 0.588(2) 0.069 Uiso 1 1 d . U . . .
H11B H -0.005(6) 0.916(4) 0.6459(19) 0.069 Uiso 1 1 d . U . . .
O12 O 0.2070(3) 0.7633(2) 0.77004(9) 0.0306(4) Uani 1 1 d . . . . .
H12A H 0.157(5) 0.829(3) 0.7901(16) 0.046 Uiso 1 1 d . U . . .
H12B H 0.122(5) 0.715(3) 0.7644(16) 0.046 Uiso 1 1 d . U . . .
C1 C 0.3926(3) 1.2360(2) 0.78555(11) 0.0195(4) Uani 1 1 d . . . . .
C2 C 0.2998(3) 1.1452(2) 0.73472(11) 0.0207(4) Uani 1 1 d . . . . .
C3 C 0.3454(3) 1.3784(2) 0.80075(11) 0.0236(5) Uani 1 1 d . . . . .
H3 H 0.2436 1.4425 0.7800 0.028 Uiso 1 1 calc R U . . .
C4 C 0.4809(4) 1.4045(2) 0.85283(11) 0.0250(5) Uani 1 1 d . . . . .
C5 C 0.5043(5) 1.5358(3) 0.89196(15) 0.0453(7) Uani 1 1 d . . . . .
H5A H 0.4585 1.5216 0.9408 0.068 Uiso 1 1 calc R U . . .
H5B H 0.4254 1.6161 0.8683 0.068 Uiso 1 1 calc R U . . .
H5C H 0.6440 1.5543 0.8919 0.068 Uiso 1 1 calc R U . . .
C6 C 0.7384(3) 1.2442(2) 0.92584(11) 0.0219(5) Uani 1 1 d . . . . .
C7 C 0.6727(3) 1.1625(2) 0.98403(12) 0.0266(5) Uani 1 1 d . . . . .
H7 H 0.5431 1.1324 0.9843 0.032 Uiso 1 1 calc R U . . .
C8 C 0.8006(3) 1.1255(2) 1.04207(12) 0.0267(5) Uani 1 1 d . . . . .
H8 H 0.7568 1.0703 1.0815 0.032 Uiso 1 1 calc R U . . .
C9 C 0.9936(3) 1.1703(2) 1.04177(11) 0.0220(4) Uani 1 1 d . . . . .
C10 C 1.0563(4) 1.2544(3) 0.98329(13) 0.0344(6) Uani 1 1 d . . . . .
H10 H 1.1850 1.2859 0.9833 0.041 Uiso 1 1 calc R U . . .
C11 C 0.9294(4) 1.2923(3) 0.92479(13) 0.0356(6) Uani 1 1 d . . . . .
H11 H 0.9717 1.3490 0.8856 0.043 Uiso 1 1 calc R U . . .
C12 C 0.8680(3) 0.8778(2) 0.89619(11) 0.0225(5) Uani 1 1 d . . . . .
C13 C 0.6274(3) 0.5655(2) 0.67772(11) 0.0205(4) Uani 1 1 d . . . . .
C14 C 0.7322(3) 0.6566(2) 0.72584(12) 0.0220(5) Uani 1 1 d . . . . .
C15 C 0.6866(3) 0.4314(2) 0.65280(12) 0.0230(5) Uani 1 1 d . . . . .
H15 H 0.8065 0.3746 0.6629 0.028 Uiso 1 1 calc R U . . .
C16 C 0.5295(3) 0.4007(2) 0.60995(11) 0.0208(4) Uani 1 1 d . . . . .
C17 C 0.5113(3) 0.2743(2) 0.56610(11) 0.0238(5) Uani 1 1 d . . . . .
C18 C 0.1852(4) 0.5329(3) 0.57843(16) 0.0411(7) Uani 1 1 d . . . . .
H18A H 0.1005 0.6010 0.6041 0.062 Uiso 1 1 calc R U . . .
H18B H 0.1274 0.4426 0.5809 0.062 Uiso 1 1 calc R U . . .
H18C H 0.1955 0.5675 0.5288 0.062 Uiso 1 1 calc R U . . .
O13 O 0.9803(5) 0.8594(5) 0.48894(18) 0.1423(16) Uani 1 1 d . U . . .
H13A H 1.0758 0.8364 0.4635 0.213 Uiso 1 1 d R U . . .
H13B H 0.8810 0.8219 0.4785 0.213 Uiso 1 1 d R U . . .

loop_
_atom_site_aniso_label
_atom_site_aniso_U_11
_atom_site_aniso_U_22
_atom_site_aniso_U_33
_atom_site_aniso_U_23
_atom_site_aniso_U_13
_atom_site_aniso_U_12
Co1 0.01912(16) 0.01933(17) 0.02109(17) -0.00606(11) -0.00523(11) 0.00150(11)
Co2 0.02130(17) 0.02029(17) 0.02288(17) -0.00878(12) -0.00450(12) 0.00160(12)
N1 0.0273(10) 0.0196(9) 0.0212(9) -0.0057(7) -0.0062(8) -0.0008(7)
N2 0.0226(9) 0.0203(9) 0.0229(9) -0.0074(7) -0.0054(7) 0.0006(7)
N3 0.0220(9) 0.0187(9) 0.0258(10) -0.0097(7) -0.0015(7) -0.0022(7)
N4 0.0237(9) 0.0201(9) 0.0259(10) -0.0101(7) -0.0029(8) -0.0033(7)
O1 0.0241(8) 0.0206(8) 0.0309(8) -0.0108(6) -0.0082(6) 0.0022(6)
O2 0.0279(9) 0.0254(8) 0.0505(11) -0.0036(8) -0.0196(8) 0.0002(7)
O3 0.0232(8) 0.0332(9) 0.0205(8) -0.0013(7) -0.0041(6) 0.0024(7)
O4 0.0226(8) 0.0383(9) 0.0297(9) -0.0031(7) -0.0058(7) -0.0043(7)
O5 0.0230(8) 0.0190(8) 0.0277(8) -0.0093(6) -0.0056(6) 0.0003(6)
O6 0.0265(9) 0.0256(9) 0.0599(12) -0.0110(8) -0.0182(8) 0.0020(7)
O7 0.0520(11) 0.0194(8) 0.0344(9) -0.0097(7) -0.0139(8) 0.0048(8)
O8 0.0571(12) 0.0333(10) 0.0352(10) -0.0161(8) -0.0193(9) 0.0089(8)
O9 0.0228(8) 0.0329(9) 0.0261(9) 0.0005(7) -0.0067(7) -0.0058(7)
O10 0.0738(14) 0.0260(9) 0.0287(10) -0.0121(8) 0.0127(9) -0.0137(9)
O11 0.0362(10) 0.0544(13) 0.0457(11) -0.0222(10) -0.0158(10) 0.0173(9)
O12 0.0256(9) 0.0313(10) 0.0369(10) -0.0128(8) 0.0036(7) -0.0056(7)
C1 0.0177(10) 0.0197(10) 0.0211(10) -0.0035(8) -0.0001(8) -0.0007(8)
C2 0.0185(10) 0.0186(11) 0.0252(11) -0.0033(9) -0.0010(9) -0.0007(8)
C3 0.0274(11) 0.0190(11) 0.0239(11) -0.0019(9) -0.0029(9) 0.0016(9)
C4 0.0360(13) 0.0180(11) 0.0208(11) -0.0026(9) -0.0023(9) 0.0001(9)
C5 0.071(2) 0.0254(13) 0.0400(15) -0.0109(11) -0.0190(14) 0.0009(13)
C6 0.0256(11) 0.0211(11) 0.0191(10) -0.0062(8) -0.0061(9) 0.0008(9)
C7 0.0220(11) 0.0322(12) 0.0262(12) -0.0033(10) -0.0039(9) -0.0049(9)
C8 0.0277(12) 0.0299(12) 0.0221(11) 0.0006(9) -0.0016(9) -0.0028(9)
C9 0.0232(11) 0.0224(11) 0.0204(11) -0.0065(8) -0.0032(9) 0.0023(9)
C10 0.0249(12) 0.0447(15) 0.0344(13) 0.0044(11) -0.0071(10) -0.0114(11)
C11 0.0333(13) 0.0461(15) 0.0274(13) 0.0100(11) -0.0046(10) -0.0117(11)
C12 0.0259(12) 0.0195(11) 0.0222(11) -0.0096(9) -0.0039(9) 0.0033(9)
C13 0.0208(10) 0.0178(10) 0.0233(11) -0.0044(8) -0.0001(9) -0.0023(8)
C14 0.0217(11) 0.0185(11) 0.0265(11) -0.0047(9) -0.0009(9) -0.0027(9)
C15 0.0225(11) 0.0175(10) 0.0295(12) -0.0061(9) 0.0004(9) -0.0012(9)
C16 0.0263(11) 0.0152(10) 0.0215(11) -0.0041(8) 0.0026(9) -0.0031(8)
C17 0.0327(12) 0.0191(11) 0.0204(11) -0.0049(9) -0.0007(9) -0.0041(9)
C18 0.0289(13) 0.0415(15) 0.0544(17) -0.0232(13) -0.0157(12) 0.0044(11)
O13 0.091(2) 0.254(5) 0.092(2) -0.049(3) 0.0033(19) -0.040(3)

loop_
_atom_type_symbol
_atom_type_description
_atom_type_scat_dispersion_real
_atom_type_scat_dispersion_imag
_atom_type_scat_source
C C 0.0033 0.0016 'International Tables Vol C Tables 4.2.6.8 and 6.1.1.4'
H H 0.0000 0.0000 'International Tables Vol C Tables 4.2.6.8 and 6.1.1.4'
N N 0.0061 0.0033 'International Tables Vol C Tables 4.2.6.8 and 6.1.1.4'
O O 0.0106 0.0060 'International Tables Vol C Tables 4.2.6.8 and 6.1.1.4'
Co Co 0.3494 0.9721 'International Tables Vol C Tables 4.2.6.8 and 6.1.1.4'

loop_
_geom_angle_atom_site_label_1
_geom_angle_atom_site_label_2
_geom_angle_atom_site_label_3
_geom_angle
_geom_angle_site_symmetry_1
_geom_angle_site_symmetry_3
O9 Co1 O3 88.44(6) . .
O9 Co1 O1 89.35(7) . .
O3 Co1 O1 175.41(6) . .
O9 Co1 O5 90.76(6) . .
O3 Co1 O5 106.91(6) . .
O1 Co1 O5 77.14(5) . .
O9 Co1 N2 95.77(7) . .
O3 Co1 N2 100.49(6) . .
O1 Co1 N2 75.74(6) . .
O5 Co1 N2 151.99(6) . .
O9 Co1 O4 148.88(6) . .
O3 Co1 O4 60.90(6) . .
O1 Co1 O4 121.62(6) . .
O5 Co1 O4 93.16(6) . .
N2 Co1 O4 95.09(6) . .
O10 Co2 O12 177.21(8) . .
O10 Co2 O11 90.56(9) . .
O12 Co2 O11 87.25(8) . .
O10 Co2 O1 94.08(7) . .
O12 Co2 O1 84.83(7) . .
O11 Co2 O1 104.87(7) . .
O10 Co2 N3 89.51(7) . .
O12 Co2 N3 92.58(7) . .
O11 Co2 N3 100.16(7) . .
O1 Co2 N3 154.66(6) . .
O10 Co2 O5 92.95(8) . .
O12 Co2 O5 89.31(6) . .
O11 Co2 O5 175.90(8) . .
O1 Co2 O5 77.01(5) . .
N3 Co2 O5 77.76(6) . .
N2 N1 C4 111.45(17) . .
N2 N1 C6 119.60(17) . .
C4 N1 C6 127.37(18) . .
C1 N2 N1 105.05(16) . .
C1 N2 Co1 112.48(13) . .
N1 N2 Co1 140.10(14) . .
N4 N3 C13 106.47(16) . .
N4 N3 Co2 140.64(14) . .
C13 N3 Co2 112.31(13) . .
N3 N4 C16 110.78(17) . .
N3 N4 C18 119.53(18) . .
C16 N4 C18 129.56(18) . .
C2 O1 Co1 118.08(13) . .
C2 O1 Co2 138.31(13) . .
Co1 O1 Co2 103.26(6) . .
C12 O3 Co1 92.77(13) . .
C12 O4 Co1 86.21(13) . .
C14 O5 Co2 116.45(13) . .
C14 O5 Co1 140.92(13) . .
Co2 O5 Co1 102.59(6) . .
Co1 O9 H9A 123.5(19) . .
Co1 O9 H9B 121(2) . .
H9A O9 H9B 104(3) . .
Co2 O10 H10A 124(2) . .
Co2 O10 H10B 124(3) . .
H10A O10 H10B 113(3) . .
Co2 O11 H11A 117(3) . .
Co2 O11 H11B 117(3) . .
H11A O11 H11B 110(4) . .
Co2 O12 H12A 112(2) . .
Co2 O12 H12B 116(2) . .
H12A O12 H12B 106(3) . .
N2 C1 C3 111.45(18) . .
N2 C1 C2 117.40(18) . .
C3 C1 C2 131.14(19) . .
O2 C2 O1 125.95(19) . .
O2 C2 C1 120.05(19) . .
O1 C2 C1 114.00(18) . .
C4 C3 C1 105.44(19) . .
C4 C3 H3 127.3 . .
C1 C3 H3 127.3 . .
N1 C4 C3 106.60(18) . .
N1 C4 C5 122.4(2) . .
C3 C4 C5 131.0(2) . .
C4 C5 H5A 109.5 . .
C4 C5 H5B 109.5 . .
H5A C5 H5B 109.5 . .
C4 C5 H5C 109.5 . .
H5A C5 H5C 109.5 . .
H5B C5 H5C 109.5 . .
C7 C6 C11 121.2(2) . .
C7 C6 N1 118.02(19) . .
C11 C6 N1 120.8(2) . .
C6 C7 C8 119.5(2) . .
C6 C7 H7 120.2 . .
C8 C7 H7 120.2 . .
C7 C8 C9 120.4(2) . .
C7 C8 H8 119.8 . .
C9 C8 H8 119.8 . .
C10 C9 C8 119.4(2) . .
C10 C9 C12 121.6(2) . 2_777
C8 C9 C12 119.0(2) . 2_777
C9 C10 C11 120.8(2) . .
C9 C10 H10 119.6 . .
C11 C10 H10 119.6 . .
C6 C11 C10 118.7(2) . .
C6 C11 H11 120.6 . .
C10 C11 H11 120.6 . .
O4 C12 O3 120.12(19) . .
O4 C12 C9 122.2(2) . 2_777
O3 C12 C9 117.66(19) . 2_777
N3 C13 C15 110.50(18) . .
N3 C13 C14 118.50(18) . .
C15 C13 C14 131.0(2) . .
O6 C14 O5 126.3(2) . .
O6 C14 C13 119.11(19) . .
O5 C14 C13 114.60(18) . .
C16 C15 C13 105.27(19) . .
C16 C15 H15 127.4 . .
C13 C15 H15 127.4 . .
N4 C16 C15 106.98(18) . .
N4 C16 C17 123.36(19) . .
C15 C16 C17 129.6(2) . .
O8 C17 O7 125.0(2) . .
O8 C17 C16 119.5(2) . .
O7 C17 C16 115.50(19) . .
N4 C18 H18A 109.5 . .
N4 C18 H18B 109.5 . .
H18A C18 H18B 109.5 . .
N4 C18 H18C 109.5 . .
H18A C18 H18C 109.5 . .
H18B C18 H18C 109.5 . .
H13A O13 H13B 111.9 . .

loop_
_geom_bond_atom_site_label_1
_geom_bond_atom_site_label_2
_geom_bond_distance
_geom_bond_site_symmetry_2
Co1 O9 2.0599(17) .
Co1 O3 2.0719(15) .
Co1 O1 2.1141(15) .
Co1 O5 2.1283(14) .
Co1 N2 2.1593(17) .
Co1 O4 2.2325(16) .
Co2 O10 2.0350(19) .
Co2 O12 2.0658(18) .
Co2 O11 2.0793(19) .
Co2 O1 2.1213(14) .
Co2 N3 2.1246(17) .
Co2 O5 2.1272(14) .
N1 N2 1.354(2) .
N1 C4 1.363(3) .
N1 C6 1.439(3) .
N2 C1 1.334(3) .
N3 N4 1.337(2) .
N3 C13 1.338(3) .
N4 C16 1.364(3) .
N4 C18 1.456(3) .
O1 C2 1.288(3) .
O2 C2 1.226(3) .
O3 C12 1.275(3) .
O4 C12 1.248(3) .
O5 C14 1.288(3) .
O6 C14 1.225(3) .
O7 C17 1.261(3) .
O8 C17 1.236(3) .
O9 H9A 0.83(3) .
O9 H9B 0.79(3) .
O10 H10A 0.81(4) .
O10 H10B 0.78(4) .
O11 H11A 0.74(4) .
O11 H11B 0.80(4) .
O12 H12A 0.78(3) .
O12 H12B 0.76(3) .
C1 C3 1.390(3) .
C1 C2 1.484(3) .
C3 C4 1.373(3) .
C3 H3 0.9300 .
C4 C5 1.491(3) .
C5 H5A 0.9600 .
C5 H5B 0.9600 .
C5 H5C 0.9600 .
C6 C7 1.375(3) .
C6 C11 1.385(3) .
C7 C8 1.382(3) .
C7 H7 0.9300 .
C8 C9 1.385(3) .
C8 H8 0.9300 .
C9 C10 1.384(3) .
C9 C12 1.498(3) 2_777
C10 C11 1.386(3) .
C10 H10 0.9300 .
C11 H11 0.9300 .
C12 C9 1.498(3) 2_777
C13 C15 1.390(3) .
C13 C14 1.493(3) .
C15 C16 1.379(3) .
C15 H15 0.9300 .
C16 C17 1.495(3) .
C18 H18A 0.9600 .
C18 H18B 0.9600 .
C18 H18C 0.9600 .
O13 H13A 0.8103 .
O13 H13B 0.8064 .

loop_
_geom_hbond_atom_site_label_D
_geom_hbond_atom_site_label_H
_geom_hbond_atom_site_label_A
_geom_hbond_distance_DH
_geom_hbond_distance_HA
_geom_hbond_distance_DA
_geom_hbond_angle_DHA
_geom_hbond_site_symmetry_A
O9 H9A O7 0.83(3) 1.76(3) 2.593(2) 172(3) 1_565
O9 H9B O2 0.79(3) 1.89(3) 2.666(2) 171(3) 1_655
O10 H10A O7 0.81(4) 1.92(4) 2.706(2) 165(3) 1_565
O10 H10B O8 0.78(4) 1.94(4) 2.722(2) 175(4) 2_666
O11 H11A O13 0.74(4) 1.98(4) 2.661(4) 152(4) 1_455
O11 H11B O9 0.80(4) 2.01(4) 2.805(3) 172(4) 1_455
O12 H12A O3 0.78(3) 1.98(3) 2.724(2) 157(3) 1_455
O12 H12B O6 0.76(3) 1.90(3) 2.666(2) 175(3) 1_455
C5 H5B O12 0.96 2.58 3.496(3) 158.9 1_565
C18 H18A O11 0.96 2.53 3.308(3) 138.5 .
O13 H13A O7 0.81 2.11 2.885(4) 159.3 2_766
O13 H13B O8 0.81 2.11 2.896(4) 163.5 2_666

loop_
_geom_torsion_atom_site_label_1
_geom_torsion_atom_site_label_2
_geom_torsion_atom_site_label_3
_geom_torsion_atom_site_label_4
_geom_torsion
_geom_torsion_site_symmetry_1
_geom_torsion_site_symmetry_2
_geom_torsion_site_symmetry_3
_geom_torsion_site_symmetry_4
C4 N1 N2 C1 1.3(2) . . . .
C6 N1 N2 C1 167.98(18) . . . .
C4 N1 N2 Co1 161.10(18) . . . .
C6 N1 N2 Co1 -32.2(3) . . . .
C13 N3 N4 C16 0.2(2) . . . .
Co2 N3 N4 C16 170.11(17) . . . .
C13 N3 N4 C18 176.5(2) . . . .
Co2 N3 N4 C18 -13.6(3) . . . .
N1 N2 C1 C3 -1.1(2) . . . .
Co1 N2 C1 C3 -167.22(14) . . . .
N1 N2 C1 C2 179.87(18) . . . .
Co1 N2 C1 C2 13.7(2) . . . .
Co1 O1 C2 O2 172.12(18) . . . .
Co2 O1 C2 O2 0.2(4) . . . .
Co1 O1 C2 C1 -8.4(2) . . . .
Co2 O1 C2 C1 179.76(14) . . . .
N2 C1 C2 O2 175.5(2) . . . .
C3 C1 C2 O2 -3.4(4) . . . .
N2 C1 C2 O1 -4.1(3) . . . .
C3 C1 C2 O1 177.1(2) . . . .
N2 C1 C3 C4 0.5(3) . . . .
C2 C1 C3 C4 179.4(2) . . . .
N2 N1 C4 C3 -1.0(3) . . . .
C6 N1 C4 C3 -166.4(2) . . . .
N2 N1 C4 C5 178.0(2) . . . .
C6 N1 C4 C5 12.6(4) . . . .
C1 C3 C4 N1 0.3(2) . . . .
C1 C3 C4 C5 -178.6(3) . . . .
N2 N1 C6 C7 -66.6(3) . . . .
C4 N1 C6 C7 97.7(3) . . . .
N2 N1 C6 C11 114.2(2) . . . .
C4 N1 C6 C11 -81.4(3) . . . .
C11 C6 C7 C8 -1.2(3) . . . .
N1 C6 C7 C8 179.7(2) . . . .
C6 C7 C8 C9 0.0(3) . . . .
C7 C8 C9 C10 1.0(3) . . . .
C7 C8 C9 C12 -177.0(2) . . . 2_777
C8 C9 C10 C11 -1.0(4) . . . .
C12 C9 C10 C11 176.9(2) 2_777 . . .
C7 C6 C11 C10 1.2(4) . . . .
N1 C6 C11 C10 -179.7(2) . . . .
C9 C10 C11 C6 -0.1(4) . . . .
Co1 O4 C12 O3 -0.27(19) . . . .
Co1 O4 C12 C9 178.85(18) . . . 2_777
Co1 O3 C12 O4 0.3(2) . . . .
Co1 O3 C12 C9 -178.86(16) . . . 2_777
N4 N3 C13 C15 -0.3(2) . . . .
Co2 N3 C13 C15 -173.39(14) . . . .
N4 N3 C13 C14 179.74(18) . . . .
Co2 N3 C13 C14 6.6(2) . . . .
Co2 O5 C14 O6 179.15(19) . . . .
Co1 O5 C14 O6 2.0(4) . . . .
Co2 O5 C14 C13 -1.2(2) . . . .
Co1 O5 C14 C13 -178.34(15) . . . .
N3 C13 C14 O6 175.9(2) . . . .
C15 C13 C14 O6 -4.1(4) . . . .
N3 C13 C14 O5 -3.8(3) . . . .
C15 C13 C14 O5 176.2(2) . . . .
N3 C13 C15 C16 0.3(2) . . . .
C14 C13 C15 C16 -179.7(2) . . . .
N3 N4 C16 C15 0.0(2) . . . .
C18 N4 C16 C15 -175.8(2) . . . .
N3 N4 C16 C17 -177.33(18) . . . .
C18 N4 C16 C17 6.8(4) . . . .
C13 C15 C16 N4 -0.2(2) . . . .
C13 C15 C16 C17 177.0(2) . . . .
N4 C16 C17 O8 16.8(3) . . . .
C15 C16 C17 O8 -159.9(2) . . . .
N4 C16 C17 O7 -165.1(2) . . . .
C15 C16 C17 O7 18.2(3) . . . .
